data_7031583
loop_
_publ_author_name
'Wang, Kai'
'Zou, Hua-Hong'
'Chen, Zi-Lu'
'Zhang, Zhong'
'Sun, Wei-Yin'
'Liang, Fu-Pei'

_publ_section_title
;
 A series of 3D metal organic frameworks based on [24-MC-6] metallacrown
 clusters: structure, magnetic and luminescence properties.
;
_journal_issue 34
_journal_name_full 'Dalton transactions (Cambridge, England : 2003)'
_journal_page_first 12989
_journal_paper_doi 10.1039/c4dt01593b
_journal_volume 43
_journal_year 2014
_chemical_formula_moiety 'C8 H4 Mn O5, O'
_chemical_formula_sum 'C8 H4 Mn O6'
_chemical_formula_weight 251.05
_chemical_name_systematic
;
 ? 
;
_space_group_crystal_system cubic
_space_group_IT_number 206
_space_group_name_Hall '-I 2b 2c 3'
_space_group_name_H-M_alt 'I a -3'
_symmetry_space_group_name_Hall '-I 2b 2c 3'
_symmetry_space_group_name_H-M 'I a -3'
_atom_sites_solution_hydrogens geom
_atom_sites_solution_primary iterative
_atom_sites_solution_secondary difmap
_audit_creation_date 2014-04-16
_audit_creation_method
;
Olex2 1.2
(compiled 2014.03.20 svn.r2914 for OlexSys, GUI svn.r4816)
;
_cell_angle_alpha 90.00
_cell_angle_beta 90.00
_cell_angle_gamma 90.00
_cell_formula_units_Z 48
_cell_length_a 22.680(2)
_cell_length_b 22.680(2)
_cell_length_c 22.680(2)
_cell_measurement_temperature 160.15
_cell_volume 11666.2(18)
_computing_molecular_graphics 'Olex2 (Dolomanov et al., 2009)'
_computing_publication_material 'Olex2 (Dolomanov et al., 2009)'
_computing_structure_refinement 'XL (Sheldrick, 2008)'
_computing_structure_solution
'L.J. Bourhis, O.V. Dolomanov, R.J. Gildea, J.A.K. Howard, H. Puschmann, in preparation (2013)'
_diffrn_ambient_temperature 160.15
_diffrn_measured_fraction_theta_full 0.992
_diffrn_measured_fraction_theta_max 0.992
_diffrn_measurement_device_type 'Bruker APEX-II CCD'
_diffrn_radiation_monochromator graphite
_diffrn_radiation_type MoK\a
_diffrn_radiation_wavelength 0.71073
_diffrn_reflns_av_R_equivalents 0.0404
_diffrn_reflns_av_unetI/netI 0.0326
_diffrn_reflns_limit_h_max 26
_diffrn_reflns_limit_h_min -26
_diffrn_reflns_limit_k_max 15
_diffrn_reflns_limit_k_min -26
_diffrn_reflns_limit_l_max 7
_diffrn_reflns_limit_l_min -17
_diffrn_reflns_number 8042
_diffrn_reflns_theta_full 25.01
_diffrn_reflns_theta_max 25.01
_diffrn_reflns_theta_min 1.80
_diffrn_source 'fine-focus sealed tube'
_exptl_absorpt_coefficient_mu 1.362
_exptl_crystal_colour colourless
_exptl_crystal_colour_primary colourless
_exptl_crystal_density_diffrn 1.715
_exptl_crystal_density_method 'not measured'
_exptl_crystal_description block
_exptl_crystal_F_000 6000
_exptl_crystal_size_max 0.1
_exptl_crystal_size_mid 0.1
_exptl_crystal_size_min 0.09
_refine_diff_density_max 1.399
_refine_diff_density_min -1.201
_refine_diff_density_rms 0.380
_refine_ls_extinction_coef 0.00034(7)
_refine_ls_extinction_expression Fc^*^=kFc[1+0.001xFc^2^\l^3^/sin(2\q)]^-1/4^
_refine_ls_extinction_method SHELXL
_refine_ls_goodness_of_fit_ref 1.187
_refine_ls_hydrogen_treatment mixed
_refine_ls_matrix_type full
_refine_ls_number_parameters 143
_refine_ls_number_reflns 1714
_refine_ls_number_restraints 0
_refine_ls_restrained_S_all 1.187
_refine_ls_R_factor_all 0.0583
_refine_ls_R_factor_gt 0.0424
_refine_ls_shift/su_max 0.001
_refine_ls_shift/su_mean 0.000
_refine_ls_structure_factor_coef Fsqd
_refine_ls_weighting_details 'calc w=1/[\s^2^(Fo^2^)+(0.0810P)^2^+37.1360P] where P=(Fo^2^+2Fc^2^)/3'
_refine_ls_weighting_scheme calc
_refine_ls_wR_factor_gt 0.1255
_refine_ls_wR_factor_ref 0.1437
_reflns_number_gt 1452
_reflns_number_total 1714
_reflns_threshold_expression >2sigma(I)
_cod_data_source_file c4dt01593b2.cif
_cod_data_source_block mo_1013_lfp_wk_12112132_1_0m
_cod_depositor_comments 'Adding full bibliography for 7031582--7031585.cif.'
_cod_original_cell_volume 11666(2)
_cod_database_code 7031583
_olex2_refinement_description
;
1. Fixed Uiso
 At 1.2 times of:
  All O(H) groups
2.a Aromatic/amide H refined with riding coordinates:
 C3(H1), C5(H3), C4(H2)
;

loop_
_space_group_symop_id
_space_group_symop_operation_xyz
1 'x, y, z'
2 'z, x, y'
3 'y, z, x'
4 '-y, -z+1/2, x'
5 'z, -x, -y+1/2'
6 '-y+1/2, z, -x'
7 '-z, -x+1/2, y'
8 '-z+1/2, x, -y'
9 'y, -z, -x+1/2'
10 '-x, -y+1/2, z'
11 'x, -y, -z+1/2'
12 '-x+1/2, y, -z'
13 'x+1/2, y+1/2, z+1/2'
14 'z+1/2, x+1/2, y+1/2'
15 'y+1/2, z+1/2, x+1/2'
16 '-y+1/2, -z+1, x+1/2'
17 'z+1/2, -x+1/2, -y+1'
18 '-y+1, z+1/2, -x+1/2'
19 '-z+1/2, -x+1, y+1/2'
20 '-z+1, x+1/2, -y+1/2'
21 'y+1/2, -z+1/2, -x+1'
22 '-x+1/2, -y+1, z+1/2'
23 'x+1/2, -y+1/2, -z+1'
24 '-x+1, y+1/2, -z+1/2'
25 '-x, -y, -z'
26 '-z, -x, -y'
27 '-y, -z, -x'
28 'y, z-1/2, -x'
29 '-z, x, y-1/2'
30 'y-1/2, -z, x'
31 'z, x-1/2, -y'
32 'z-1/2, -x, y'
33 '-y, z, x-1/2'
34 'x, y-1/2, -z'
35 '-x, y, z-1/2'
36 'x-1/2, -y, z'
37 '-x+1/2, -y+1/2, -z+1/2'
38 '-z+1/2, -x+1/2, -y+1/2'
39 '-y+1/2, -z+1/2, -x+1/2'
40 'y+1/2, z, -x+1/2'
41 '-z+1/2, x+1/2, y'
42 'y, -z+1/2, x+1/2'
43 'z+1/2, x, -y+1/2'
44 'z, -x+1/2, y+1/2'
45 '-y+1/2, z+1/2, x'
46 'x+1/2, y, -z+1/2'
47 '-x+1/2, y+1/2, z'
48 'x, -y+1/2, z+1/2'

loop_
_atom_site_label
_atom_site_type_symbol
_atom_site_fract_x
_atom_site_fract_y
_atom_site_fract_z
_atom_site_U_iso_or_equiv
_atom_site_adp_type
_atom_site_occupancy
_atom_site_calc_flag
_atom_site_refinement_flags_posn
Mn1 Mn 0.24167(3) 0.68656(2) 0.62012(2) 0.0070(3) Uani 1 d .
C7 C 0.36281(17) 0.72988(16) 0.56189(17) 0.0084(8) Uani 1 d .
C8 C 0.36105(17) 0.72691(17) 0.67484(17) 0.0093(8) Uani 1 d .
C6 C 0.38312(17) 0.74911(17) 0.61668(17) 0.0094(8) Uani 1 d .
C2 C 0.38711(17) 0.75262(18) 0.50959(17) 0.0121(9) Uani 1 d .
C1 C 0.36553(17) 0.73397(17) 0.45053(18) 0.0105(8) Uani 1 d .
C3 C 0.43140(19) 0.79544(19) 0.51323(18) 0.0173(9) Uani 1 d .
H1 H 0.4479 0.8110 0.4780 0.027(14) Uiso 1 calc R
C5 C 0.42756(19) 0.7919(2) 0.61781(18) 0.0175(9) Uani 1 d .
H3 H 0.4418 0.8053 0.6549 0.018(12) Uiso 1 calc R
C4 C 0.4515(2) 0.8153(2) 0.56695(19) 0.0218(10) Uani 1 d .
H2 H 0.4813 0.8447 0.5690 0.015(11) Uiso 1 calc R
O5 O 0.31861(12) 0.68955(12) 0.67642(12) 0.0109(6) Uani 1 d .
O4 O 0.38579(12) 0.74577(13) 0.71979(12) 0.0141(6) Uani 1 d .
O1 O 0.38781(12) 0.75705(12) 0.40588(12) 0.0134(6) Uani 1 d .
O3 O 0.31867(12) 0.68864(12) 0.55778(12) 0.0106(6) Uani 1 d .
O2 O 0.32427(12) 0.69473(12) 0.44908(12) 0.0125(6) Uani 1 d .
H4 H 0.312(2) 0.681(2) 0.520(2) 0.015 Uiso 1 d R
O6 O 0.4198(11) 0.5546(15) 0.5417(16) 0.493(19) Uani 1 d .

loop_
_atom_site_aniso_label
_atom_site_aniso_U_11
_atom_site_aniso_U_22
_atom_site_aniso_U_33
_atom_site_aniso_U_23
_atom_site_aniso_U_13
_atom_site_aniso_U_12
Mn1 0.0078(4) 0.0055(4) 0.0078(4) 0.0007(2) 0.0002(2) 0.0000(2)
C7 0.0078(18) 0.0072(18) 0.0103(19) -0.0007(15) -0.0002(15) -0.0004(15)
C8 0.0115(19) 0.0080(18) 0.0084(19) 0.0023(15) 0.0011(16) 0.0025(16)
C6 0.0113(19) 0.0097(18) 0.0073(18) 0.0001(16) -0.0002(15) -0.0013(16)
C2 0.0132(19) 0.015(2) 0.008(2) 0.0000(17) 0.0010(16) -0.0031(17)
C1 0.0110(19) 0.0092(19) 0.011(2) -0.0007(16) -0.0002(17) 0.0005(16)
C3 0.021(2) 0.021(2) 0.010(2) 0.0024(18) 0.0036(17) -0.0091(19)
C5 0.020(2) 0.023(2) 0.010(2) -0.0027(18) -0.0008(17) -0.0070(19)
C4 0.022(2) 0.026(2) 0.017(2) -0.0021(19) 0.0012(19) -0.017(2)
O5 0.0110(14) 0.0115(14) 0.0102(13) 0.0025(11) 0.0001(11) -0.0016(11)
O4 0.0187(15) 0.0162(14) 0.0073(14) -0.0003(12) -0.0020(12) -0.0063(12)
O1 0.0169(15) 0.0179(15) 0.0054(13) 0.0019(11) 0.0008(12) -0.0037(12)
O3 0.0113(14) 0.0128(14) 0.0077(14) -0.0009(11) 0.0007(11) -0.0055(11)
O2 0.0148(14) 0.0135(14) 0.0092(13) -0.0004(11) -0.0024(12) -0.0033(12)
O6 0.55(4) 0.47(6) 0.46(5) 0.09(3) -0.26(4) -0.21(3)

loop_
_atom_type_symbol
_atom_type_description
_atom_type_scat_dispersion_real
_atom_type_scat_dispersion_imag
_atom_type_scat_source
C C 0.0033 0.0016 'International Tables Vol C Tables 4.2.6.8 and 6.1.1.4'
H H 0.0000 0.0000 'International Tables Vol C Tables 4.2.6.8 and 6.1.1.4'
Mn Mn 0.3368 0.7283 'International Tables Vol C Tables 4.2.6.8 and 6.1.1.4'
O O 0.0106 0.0060 'International Tables Vol C Tables 4.2.6.8 and 6.1.1.4'

loop_
_geom_angle_atom_site_label_1
_geom_angle_atom_site_label_2
_geom_angle_atom_site_label_3
_geom_angle
_geom_angle_site_symmetry_1
_geom_angle_site_symmetry_3
O5 Mn1 O5 97.11(13) . 32_565
O5 Mn1 O3 75.16(10) . .
O5 Mn1 O3 172.00(11) 32_565 .
O5 Mn1 O2 93.41(11) 32_565 12_556
O5 Mn1 O2 167.83(11) . 12_556
O4 Mn1 O5 97.45(11) 21_465 32_565
O4 Mn1 O5 88.32(11) 21_465 .
O4 Mn1 O3 84.58(10) 21_465 .
O4 Mn1 O2 84.24(11) 21_465 12_556
O1 Mn1 O5 91.01(11) 27_666 32_565
O1 Mn1 O5 94.05(10) 27_666 .
O1 Mn1 O4 170.87(11) 27_666 21_465
O1 Mn1 O3 87.50(10) 27_666 .
O1 Mn1 O2 91.87(11) 27_666 12_556
O2 Mn1 O3 94.50(10) 12_556 .
C6 C7 C2 120.5(4) . .
O3 C7 C6 120.9(3) . .
O3 C7 C2 118.6(3) . .
O5 C8 C6 119.8(3) . .
O4 C8 C6 117.2(3) . .
O4 C8 O5 123.0(4) . .
C7 C6 C8 124.7(4) . .
C7 C6 C5 118.1(4) . .
C5 C6 C8 117.2(3) . .
C7 C2 C1 121.8(4) . .
C3 C2 C7 119.1(4) . .
C3 C2 C1 119.1(3) . .
O1 C1 C2 118.6(3) . .
O1 C1 O2 124.2(4) . .
O2 C1 C2 117.2(3) . .
C2 C3 H1 119.4 . .
C4 C3 C2 121.1(4) . .
C4 C3 H1 119.4 . .
C6 C5 H3 118.8 . .
C4 C5 C6 122.3(4) . .
C4 C5 H3 118.8 . .
C3 C4 C5 118.9(4) . .
C3 C4 H2 120.6 . .
C5 C4 H2 120.6 . .
Mn1 O5 Mn1 109.70(12) . 33_656
C8 O5 Mn1 127.5(2) . .
C8 O5 Mn1 122.7(2) . 33_656
C8 O4 Mn1 140.9(3) . 20_556
C1 O1 Mn1 141.3(3) . 26_666
Mn1 O3 H4 118(3) . .
C7 O3 Mn1 122.6(2) . .
C7 O3 H4 109(3) . .
C1 O2 Mn1 125.1(2) . 12_556

loop_
_geom_bond_atom_site_label_1
_geom_bond_atom_site_label_2
_geom_bond_distance
_geom_bond_site_symmetry_2
Mn1 O5 2.163(3) .
Mn1 O5 2.164(3) 32_565
Mn1 O4 2.130(3) 21_465
Mn1 O1 2.104(3) 27_666
Mn1 O3 2.247(3) .
Mn1 O2 2.176(3) 12_556
C7 C6 1.395(5) .
C7 C2 1.406(5) .
C7 O3 1.373(5) .
C8 C6 1.498(5) .
C8 O5 1.283(5) .
C8 O4 1.240(5) .
C6 C5 1.399(6) .
C2 C1 1.488(5) .
C2 C3 1.399(6) .
C1 O1 1.247(5) .
C1 O2 1.292(5) .
C3 H1 0.9500 .
C3 C4 1.377(6) .
C5 H3 0.9500 .
C5 C4 1.381(6) .
C4 H2 0.9500 .
O5 Mn1 2.164(3) 33_656
O4 Mn1 2.130(3) 20_556
O1 Mn1 2.104(3) 26_666
O3 H4 0.89(5) .
O2 Mn1 2.176(3) 12_556
